data_4318173
loop_
_publ_author_name
'Shanta Dhar'
'Pattubala A. N. Reddy'
'Munirathinam Nethaji'
'Subramony Mahadevan'
'Manas K. Saha'
'Akhil R. Chakravarty'

_publ_section_title
;
 Effect of Steric Encumbrance of Tris(3-phenylpyrazolyl)borate on the
 Structure and Properties of Ternary Copper(II) Complexes Having N,N-Donor
 Heterocyclic Bases
;
_journal_name_full 'Inorganic Chemistry'
_journal_page_first 3469
_journal_page_last 3476
_journal_paper_doi 10.1021/ic0201396
_journal_volume 41
_journal_year 2002
_chemical_formula_sum 'C42 H32 B Cl3 Cu N10 O4'
_chemical_formula_weight 921.48
_chemical_name_common
;
(Dipyridoquinoxaline)(tris(3-phenylpyrazolyl)borate)copper(II) 
perchlorate.methylene chloride
;
_chemical_name_systematic
;
 ?
;
_space_group_IT_number 9
_symmetry_cell_setting monoclinic
_symmetry_space_group_name_Hall 'C -2yc'
_symmetry_space_group_name_H-M 'C 1 c 1'
_atom_sites_solution_hydrogens geom
_atom_sites_solution_primary direct
_atom_sites_solution_secondary difmap
_audit_creation_method SHELXL-97
_cell_angle_alpha 90.00
_cell_angle_beta 100.92(2)
_cell_angle_gamma 90.00
_cell_formula_units_Z 4
_cell_length_a 22.107(5)
_cell_length_b 13.219(2)
_cell_length_c 14.493(5)
_cell_measurement_reflns_used 25
_cell_measurement_temperature 293(2)
_cell_measurement_theta_max 13.27
_cell_measurement_theta_min 7.81
_cell_volume 4158.6(18)
_computing_cell_refinement 'CAD4 package '
_computing_data_collection 'CAD4 package '
_computing_data_reduction 'XCAD4 (Harms & Wocadlo, 1995)'
_computing_molecular_graphics ortep-3
_computing_publication_material 'Wingx publication routines (Farrugia, 1999)'
_computing_structure_refinement 'SHELXL-97 (Sheldrick, 1997)'
_computing_structure_solution 'XCAD4 (Harms & Wocadlo, 1995)'
_diffrn_ambient_temperature 293(2)
_diffrn_measured_fraction_theta_full 0.997
_diffrn_measured_fraction_theta_max 0.997
_diffrn_measurement_device_type 'Enraf Nonius CAD4'
_diffrn_measurement_method 'omega scan'
_diffrn_radiation_monochromator graphite
_diffrn_radiation_source 'fine-focus sealed tube'
_diffrn_radiation_type MoK\a
_diffrn_radiation_wavelength 0.71073
_diffrn_reflns_av_R_equivalents 0.0000
_diffrn_reflns_av_sigmaI/netI 0.0579
_diffrn_reflns_limit_h_max 26
_diffrn_reflns_limit_h_min 0
_diffrn_reflns_limit_k_max 15
_diffrn_reflns_limit_k_min 0
_diffrn_reflns_limit_l_max 16
_diffrn_reflns_limit_l_min -17
_diffrn_reflns_number 3758
_diffrn_reflns_theta_full 25.00
_diffrn_reflns_theta_max 25.00
_diffrn_reflns_theta_min 1.80
_diffrn_standards_decay_% <10%
_diffrn_standards_interval_count 400
_diffrn_standards_interval_time '3600 scans exposure time'
_diffrn_standards_number 3
_exptl_absorpt_coefficient_mu 0.774
_exptl_absorpt_correction_T_max 0.9442
_exptl_absorpt_correction_T_min 0.7470
_exptl_absorpt_correction_type difabs
_exptl_absorpt_process_details difabs
_exptl_crystal_colour green
_exptl_crystal_density_diffrn 1.472
_exptl_crystal_density_method 'not measured'
_exptl_crystal_description rectangular
_exptl_crystal_F_000 1884
_exptl_crystal_size_max 0.40
_exptl_crystal_size_mid 0.15
_exptl_crystal_size_min 0.08
_refine_diff_density_max 0.373
_refine_diff_density_min -0.307
_refine_diff_density_rms 0.058
_refine_ls_abs_structure_details 'Flack H D (1983), Acta Cryst. A39, 876-881'
_refine_ls_abs_structure_Flack 0.007(19)
_refine_ls_extinction_method none
_refine_ls_goodness_of_fit_ref 1.013
_refine_ls_hydrogen_treatment mixed
_refine_ls_matrix_type full
_refine_ls_number_parameters 553
_refine_ls_number_reflns 3758
_refine_ls_number_restraints 2
_refine_ls_restrained_S_all 1.013
_refine_ls_R_factor_all 0.0752
_refine_ls_R_factor_gt 0.0448
_refine_ls_shift/su_max 0.000
_refine_ls_shift/su_mean 0.000
_refine_ls_structure_factor_coef Fsqd
_refine_ls_weighting_details 'calc w=1/[\s^2^(Fo^2^)+(0.0631P)^2^+0.0000P] where P=(Fo^2^+2Fc^2^)/3'
_refine_ls_weighting_scheme calc
_refine_ls_wR_factor_gt 0.1009
_refine_ls_wR_factor_ref 0.1132
_reflns_number_gt 2646
_reflns_number_total 3758
_reflns_threshold_expression >2sigma(I)
_cod_data_source_file ic0201396_3.cif
_cod_data_source_block Dipyridoquinoxaline(dpq)_complex(3.CH2Cl2)
_cod_original_cell_volume 4158.7(17)
_cod_database_code 4318173

loop_
_symmetry_equiv_pos_as_xyz
'x, y, z'
'x, -y, z+1/2'
'x+1/2, y+1/2, z'
'x+1/2, -y+1/2, z+1/2'

loop_
_atom_site_label
_atom_site_type_symbol
_atom_site_fract_x
_atom_site_fract_y
_atom_site_fract_z
_atom_site_U_iso_or_equiv
_atom_site_adp_type
_atom_site_occupancy
_atom_site_symmetry_multiplicity
_atom_site_calc_flag
_atom_site_refinement_flags
_atom_site_disorder_assembly
_atom_site_disorder_group
Cu1 Cu 0.03068(4) 0.63751(6) 0.74230(5) 0.0389(2) Uani 1 1 d . . .
Cl1 Cl 0.23762(9) 0.13812(17) 0.16452(15) 0.0647(6) Uani 1 1 d . . .
Cl2 Cl 0.3019(3) 0.3004(4) 0.9146(3) 0.187(2) Uani 1 1 d . . .
Cl31 Cl 0.2120(9) 0.2365(15) 0.8264(14) 0.149(6) Uiso 0.30 1 d P . .
Cl32 Cl 0.1866(3) 0.2102(5) 0.7975(5) 0.125(2) Uiso 0.70 1 d P . .
O1 O 0.2420(4) 0.2134(6) 0.2324(7) 0.125(3) Uani 1 1 d . . .
O2 O 0.2935(3) 0.1361(6) 0.1293(6) 0.107(3) Uani 1 1 d . . .
O3 O 0.1861(4) 0.1486(7) 0.0929(6) 0.123(3) Uani 1 1 d . . .
O4 O 0.2310(4) 0.0453(6) 0.2095(7) 0.115(3) Uani 1 1 d . . .
N11 N 0.0959(3) 0.5449(5) 0.6008(5) 0.0505(16) Uani 1 1 d . . .
N12 N 0.0519(3) 0.6188(4) 0.6018(4) 0.0475(15) Uani 1 1 d . . .
N21 N 0.0537(3) 0.4301(4) 0.7107(4) 0.0471(16) Uani 1 1 d . . .
N22 N 0.0191(3) 0.4885(4) 0.7577(4) 0.0426(15) Uani 1 1 d . . .
N31 N 0.1464(3) 0.5317(4) 0.7680(4) 0.0442(14) Uani 1 1 d . . .
N32 N 0.1191(3) 0.6099(4) 0.8066(4) 0.0435(14) Uani 1 1 d . . .
N41 N 0.0386(3) 0.7894(4) 0.7409(5) 0.0369(12) Uani 1 1 d . . .
N42 N -0.0605(3) 0.6755(4) 0.7127(4) 0.0388(14) Uani 1 1 d . . .
N43 N -0.0835(3) 1.0918(5) 0.6955(5) 0.0640(19) Uani 1 1 d . . .
N44 N -0.1906(3) 0.9712(5) 0.6668(6) 0.068(2) Uani 1 1 d . . .
C1 C 0.2399(9) 0.2005(19) 0.8989(17) 0.071(3) Uani 1 1 d . . .
C11 C 0.1233(4) 0.5593(7) 0.5259(6) 0.071(3) Uani 1 1 d . . .
H11 H 0.15410 0.51890 0.50960 0.088 Uiso 1 1 calc R . .
C12 C 0.0980(4) 0.6437(7) 0.4778(5) 0.071(3) Uani 1 1 d . . .
H12 H 0.10850 0.67170 0.42420 0.088 Uiso 1 1 calc R . .
C13 C 0.0534(3) 0.6783(5) 0.5261(5) 0.071(3) Uani 1 1 d . . .
C14 C 0.0104(4) 0.7614(6) 0.5016(5) 0.071(3) Uani 1 1 d . . .
C15 C 0.0310(5) 0.8549(7) 0.4785(6) 0.071(3) Uani 1 1 d . . .
H15 H 0.07280 0.86510 0.4806 0.079 Uiso 1 1 calc R . .
C16 C -0.0101(6) 0.9344(7) 0.4519(8) 0.087(3) Uani 1 1 d . . .
H16 H 0.0040 0.9973 0.4364 0.105 Uiso 1 1 calc R . .
C17 C -0.0722(6) 0.9182(9) 0.4492(8) 0.086(3) Uani 1 1 d . . .
H17 H -0.1000 0.9712 0.4336 0.103 Uiso 1 1 calc R . .
C18 C -0.0932(5) 0.8248(8) 0.4692(7) 0.074(3) Uani 1 1 d . . .
H18 H -0.1352 0.8138 0.4638 0.089 Uiso 1 1 calc R . .
C19 C -0.0528(4) 0.7473(6) 0.4972(6) 0.053(2) Uani 1 1 d . . .
H19 H -0.0675 0.6851 0.5134 0.064 Uiso 1 1 calc R . .
C21 C 0.0351(4) 0.3330(5) 0.7140(6) 0.057(2) Uani 1 1 d . . .
H21 H 0.0517 0.2786 0.6866 0.069 Uiso 1 1 calc R . .
C22 C -0.0116(4) 0.3260(6) 0.7632(5) 0.0508(19) Uani 1 1 d . . .
H22 H -0.0326 0.2682 0.7755 0.061 Uiso 1 1 calc R . .
C23 C -0.0208(3) 0.4279(5) 0.7915(5) 0.0425(17) Uani 1 1 d . . .
C24 C -0.0604(3) 0.4630(5) 0.8554(5) 0.0434(17) Uani 1 1 d . . .
C25 C -0.0371(4) 0.5284(6) 0.9259(6) 0.054(2) Uani 1 1 d . . .
H25 H 0.0035 0.5499 0.9326 0.065 Uiso 1 1 calc R . .
C26 C -0.0731(5) 0.5634(8) 0.9879(7) 0.078(3) Uani 1 1 d . . .
H26 H -0.0576 0.6090 1.0353 0.093 Uiso 1 1 calc R . .
C27 C -0.1330(6) 0.5279(9) 0.9767(8) 0.086(3) Uani 1 1 d . . .
H27 H -0.1576 0.5481 1.0187 0.104 Uiso 1 1 calc R . .
C28 C -0.1562(4) 0.4646(8) 0.9060(8) 0.079(3) Uani 1 1 d . . .
H28 H -0.1972 0.4445 0.8986 0.094 Uiso 1 1 calc R . .
C29 C -0.1212(3) 0.4294(6) 0.8450(6) 0.056(2) Uani 1 1 d . . .
H29 H -0.1373 0.3841 0.7976 0.067 Uiso 1 1 calc R . .
C31 C 0.2043(4) 0.5221(6) 0.8171(6) 0.055(2) Uani 1 1 d . . .
H31 H 0.2329 0.4750 0.8043 0.066 Uiso 1 1 calc R . .
C32 C 0.2147(3) 0.5899(6) 0.8867(6) 0.0522(19) Uani 1 1 d . . .
H32 H 0.2506 0.5982 0.9311 0.063 Uiso 1 1 calc R . .
C33 C 0.1605(3) 0.6454(5) 0.8791(5) 0.0446(16) Uani 1 1 d . . .
C34 C 0.1478(3) 0.7329(5) 0.9361(5) 0.0462(17) Uani 1 1 d . . .
C35 C 0.1930(4) 0.8065(6) 0.9597(6) 0.066(2) Uani 1 1 d . . .
H35 H 0.2310 0.7995 0.9416 0.080 Uiso 1 1 calc R . .
C36 C 0.1809(5) 0.8891(8) 1.0096(8) 0.084(3) Uani 1 1 d . . .
H36 H 0.2105 0.9396 1.0236 0.101 Uiso 1 1 calc R . .
C37 C 0.1260(6) 0.8992(7) 1.0396(7) 0.077(3) Uani 1 1 d . . .
H37 H 0.1188 0.9551 1.0750 0.092 Uiso 1 1 calc R . .
C38 C 0.0813(5) 0.8251(8) 1.0165(6) 0.074(3) Uani 1 1 d . . .
H38 H 0.0437 0.8320 1.0357 0.089 Uiso 1 1 calc R . .
C39 C 0.0920(4) 0.7421(6) 0.9658(6) 0.057(2) Uani 1 1 d . . .
H39 H 0.0621 0.6921 0.9512 0.069 Uiso 1 1 calc R . .
C41 C 0.0895(4) 0.8429(6) 0.7490(5) 0.047(2) Uani 1 1 d . . .
H41 H 0.1270 0.8092 0.7567 0.057 Uiso 1 1 calc R . .
C42 C 0.0892(4) 0.9482(7) 0.7464(6) 0.058(2) Uani 1 1 d . . .
H42 H 0.1261 0.9838 0.7534 0.069 Uiso 1 1 calc R . .
C43 C 0.0348(5) 0.9986(5) 0.7336(7) 0.0563(19) Uani 1 1 d . . .
H43 H 0.0343 1.0689 0.7335 0.068 Uiso 1 1 calc R . .
C44 C -0.0202(4) 0.9444(6) 0.7206(6) 0.0431(19) Uani 1 1 d . . .
C45 C -0.0800(4) 0.9906(6) 0.7007(6) 0.0510(19) Uani 1 1 d . . .
C46 C -0.1409(5) 1.1295(7) 0.6762(8) 0.080(3) Uani 1 1 d . . .
H46 H -0.1457 1.1993 0.6719 0.096 Uiso 1 1 calc R . .
C47 C -0.1930(5) 1.0705(7) 0.6624(8) 0.083(3) Uani 1 1 d . . .
H47 H -0.2313 1.1019 0.6495 0.100 Uiso 1 1 calc R . .
C48 C -0.1330(4) 0.9307(6) 0.6867(6) 0.052(2) Uani 1 1 d . . .
C49 C -0.1288(3) 0.8203(6) 0.6917(5) 0.0456(18) Uani 1 1 d . . .
C50 C -0.1786(3) 0.7560(6) 0.6733(6) 0.057(2) Uani 1 1 d . . .
H50 H -0.2184 0.7818 0.6619 0.068 Uiso 1 1 calc R . .
C51 C -0.1691(4) 0.6547(6) 0.6721(6) 0.058(2) Uani 1 1 d . . .
H51 H -0.2026 0.6110 0.6585 0.070 Uiso 1 1 calc R . .
C52 C -0.1101(4) 0.6165(6) 0.6909(5) 0.0496(19) Uani 1 1 d . . .
H52 H -0.1046 0.5469 0.6883 0.060 Uiso 1 1 calc R . .
C53 C -0.0161(4) 0.8403(6) 0.7265(6) 0.0362(17) Uani 1 1 d . . .
C54 C -0.0699(3) 0.7787(5) 0.7116(5) 0.0382(16) Uani 1 1 d . . .
B1 B 0.1135(4) 0.4745(7) 0.6817(7) 0.052(2) Uani 1 1 d . . .
H1 H 0.136(3) 0.416(5) 0.660(5) 0.043(18) Uiso 1 1 d . . .

loop_
_atom_site_aniso_label
_atom_site_aniso_U_11
_atom_site_aniso_U_22
_atom_site_aniso_U_33
_atom_site_aniso_U_23
_atom_site_aniso_U_13
_atom_site_aniso_U_12
Cu1 0.0415(4) 0.0315(4) 0.0447(4) -0.0022(5) 0.0110(3) 0.0014(5)
Cl1 0.0548(12) 0.0600(13) 0.0816(15) -0.0161(13) 0.0191(11) -0.0073(11)
Cl2 0.238(6) 0.190(5) 0.124(3) 0.029(3) 0.009(4) 0.069(4)
O1 0.131(7) 0.099(6) 0.163(8) -0.063(6) 0.075(6) -0.030(5)
O2 0.082(5) 0.154(7) 0.096(5) -0.018(5) 0.043(4) -0.005(5)
O3 0.089(6) 0.159(8) 0.109(7) 0.034(6) -0.014(5) 0.004(5)
O4 0.099(5) 0.085(5) 0.161(8) 0.025(5) 0.028(5) -0.014(4)
N11 0.056(4) 0.050(4) 0.048(4) -0.005(3) 0.017(3) 0.001(3)
N12 0.055(4) 0.044(4) 0.046(4) -0.002(3) 0.015(3) 0.001(3)
N21 0.053(4) 0.038(4) 0.052(4) 0.002(3) 0.016(3) 0.008(3)
N22 0.042(4) 0.037(3) 0.051(4) -0.005(3) 0.014(3) 0.004(3)
N31 0.046(4) 0.035(3) 0.054(4) 0.000(3) 0.014(3) 0.010(3)
N32 0.042(3) 0.039(3) 0.048(4) -0.005(3) 0.007(3) 0.001(3)
N41 0.036(3) 0.039(3) 0.038(3) 0.002(3) 0.014(2) -0.002(3)
N42 0.047(4) 0.027(3) 0.044(3) 0.006(3) 0.010(3) -0.001(3)
N43 0.061(5) 0.041(4) 0.088(5) 0.002(4) 0.010(4) 0.013(3)
N44 0.054(4) 0.049(4) 0.102(6) 0.006(4) 0.016(4) 0.013(3)
C1 0.137(14) 0.28(3) 0.24(2) 0.17(2) 0.063(15) 0.063(17)
C11 0.051(5) 0.069(6) 0.054(5) -0.008(5) 0.023(4) -0.005(4)
C12 0.061(5) 0.081(6) 0.040(4) -0.010(5) 0.019(4) -0.010(5)
C13 0.049(4) 0.044(4) 0.037(4) -0.006(3) 0.006(3) -0.005(3)
C14 0.064(5) 0.059(5) 0.028(4) -0.002(4) 0.001(3) -0.008(4)
C15 0.071(5) 0.065(6) 0.058(5) 0.005(5) 0.002(4) -0.005(5)
C16 0.121(10) 0.051(6) 0.082(8) 0.015(5) 0.000(7) 0.001(6)
C17 0.107(9) 0.077(8) 0.071(7) 0.011(6) 0.006(7) 0.042(7)
C18 0.081(7) 0.081(6) 0.061(6) 0.000(5) 0.012(5) 0.010(6)
C19 0.059(5) 0.048(5) 0.053(5) -0.001(4) 0.011(4) 0.003(4)
C21 0.069(5) 0.032(4) 0.069(6) -0.007(3) 0.008(5) 0.005(4)
C22 0.067(5) 0.035(4) 0.050(5) -0.003(3) 0.009(4) -0.004(4)
C23 0.047(4) 0.035(4) 0.040(4) 0.010(3) -0.004(3) -0.003(3)
C24 0.047(4) 0.037(4) 0.046(4) 0.007(3) 0.010(4) -0.003(3)
C25 0.061(5) 0.047(5) 0.055(5) -0.001(4) 0.010(4) 0.003(4)
C26 0.089(7) 0.081(7) 0.065(6) -0.012(5) 0.021(6) 0.022(6)
C27 0.103(9) 0.092(8) 0.077(7) 0.026(6) 0.050(6) 0.042(7)
C28 0.058(6) 0.098(8) 0.087(8) 0.015(6) 0.033(6) 0.007(5)
C29 0.043(4) 0.062(5) 0.058(5) 0.004(4) -0.001(4) -0.005(4)
C31 0.045(5) 0.055(5) 0.068(6) 0.004(4) 0.018(4) 0.011(4)
C32 0.034(4) 0.054(5) 0.064(5) 0.006(4) -0.002(4) 0.000(3)
C33 0.044(4) 0.036(4) 0.052(4) 0.005(3) 0.004(3) -0.008(3)
C34 0.054(4) 0.042(4) 0.039(4) 0.002(3) 0.000(4) 0.002(3)
C35 0.074(6) 0.046(5) 0.075(6) -0.015(4) 0.001(5) -0.010(4)
C36 0.079(7) 0.065(7) 0.094(8) -0.013(6) -0.018(6) -0.011(5)
C37 0.112(9) 0.047(5) 0.068(7) -0.008(5) 0.008(6) 0.007(6)
C38 0.092(7) 0.079(6) 0.059(6) 0.010(5) 0.036(5) 0.007(6)
C39 0.074(6) 0.053(5) 0.048(5) -0.003(4) 0.017(5) -0.003(4)
C41 0.046(5) 0.053(6) 0.043(5) 0.005(4) 0.009(4) 0.004(4)
C42 0.056(5) 0.052(6) 0.065(6) 0.011(5) 0.011(5) -0.011(5)
C43 0.059(4) 0.038(4) 0.070(5) 0.004(5) 0.010(4) -0.003(5)
C44 0.059(5) 0.024(4) 0.046(5) -0.002(3) 0.010(4) 0.002(4)
C45 0.057(5) 0.039(4) 0.060(5) -0.008(4) 0.017(4) 0.001(4)
C46 0.075(6) 0.043(5) 0.120(9) -0.005(5) 0.013(6) 0.012(5)
C47 0.063(6) 0.054(6) 0.132(10) 0.004(6) 0.018(6) 0.024(5)
C48 0.053(5) 0.042(4) 0.065(6) -0.003(4) 0.020(4) 0.011(4)
C49 0.037(4) 0.043(4) 0.054(5) 0.000(4) 0.003(4) 0.004(3)
C50 0.042(4) 0.058(5) 0.072(6) -0.001(4) 0.014(4) 0.000(4)
C51 0.054(5) 0.049(5) 0.069(5) 0.004(4) 0.006(4) -0.011(4)
C52 0.056(5) 0.037(4) 0.053(5) -0.001(3) 0.005(4) 0.002(4)
C53 0.040(4) 0.030(4) 0.041(4) -0.002(3) 0.012(3) 0.002(3)
C54 0.046(4) 0.027(3) 0.040(4) -0.004(3) 0.005(3) 0.001(3)
B1 0.047(5) 0.042(5) 0.071(7) -0.010(5) 0.024(5) 0.002(4)

loop_
_atom_type_symbol
_atom_type_description
_atom_type_scat_dispersion_real
_atom_type_scat_dispersion_imag
_atom_type_scat_source
C C 0.0033 0.0016 'International Tables Vol C Tables 4.2.6.8 and 6.1.1.4'
H H 0.0000 0.0000 'International Tables Vol C Tables 4.2.6.8 and 6.1.1.4'
B B 0.0013 0.0007 'International Tables Vol C Tables 4.2.6.8 and 6.1.1.4'
Cl Cl 0.1484 0.1585 'International Tables Vol C Tables 4.2.6.8 and 6.1.1.4'
Cu Cu 0.3201 1.2651 'International Tables Vol C Tables 4.2.6.8 and 6.1.1.4'
N N 0.0061 0.0033 'International Tables Vol C Tables 4.2.6.8 and 6.1.1.4'
O O 0.0106 0.0060 'International Tables Vol C Tables 4.2.6.8 and 6.1.1.4'

loop_
_geom_angle_atom_site_label_1
_geom_angle_atom_site_label_2
_geom_angle_atom_site_label_3
_geom_angle
_geom_angle_site_symmetry_1
_geom_angle_site_symmetry_3
_geom_angle_publ_flag
N22 Cu1 N41 173.3(3) . . ?
N22 Cu1 N32 84.5(2) . . ?
N41 Cu1 N32 96.1(3) . . ?
N22 Cu1 N42 97.1(2) . . ?
N41 Cu1 N42 80.6(2) . . ?
N32 Cu1 N42 164.9(2) . . ?
N22 Cu1 N12 92.7(2) . . ?
N41 Cu1 N12 93.9(2) . . ?
N32 Cu1 N12 92.8(2) . . ?
N42 Cu1 N12 102.1(2) . . ?
O1 Cl1 O3 113.2(6) . . ?
O1 Cl1 O4 107.1(6) . . ?
O3 Cl1 O4 106.8(5) . . ?
O1 Cl1 O2 108.6(5) . . ?
O3 Cl1 O2 112.2(5) . . ?
O4 Cl1 O2 108.8(5) . . ?
C1 Cl2 Cl31 31.5(6) . . ?
Cl32 Cl31 C1 122(3) . . ?
Cl32 Cl31 Cl2 171(2) . . ?
C1 Cl31 Cl2 54.5(15) . . ?
Cl31 Cl32 C1 37.1(19) . . ?
C11 N11 N12 109.4(7) . . ?
C11 N11 B1 129.0(7) . . ?
N12 N11 B1 120.9(6) . . ?
C13 N12 N11 106.1(6) . . ?
C13 N12 Cu1 136.9(5) . . ?
N11 N12 Cu1 111.4(4) . . ?
C21 N21 N22 108.6(6) . . ?
C21 N21 B1 129.8(6) . . ?
N22 N21 B1 120.3(6) . . ?
C23 N22 N21 108.2(6) . . ?
C23 N22 Cu1 136.9(5) . . ?
N21 N22 Cu1 114.0(4) . . ?
C31 N31 N32 107.8(6) . . ?
C31 N31 B1 130.1(6) . . ?
N32 N31 B1 122.1(6) . . ?
C33 N32 N31 107.2(6) . . ?
C33 N32 Cu1 138.7(5) . . ?
N31 N32 Cu1 114.1(4) . . ?
C41 N41 C53 117.8(5) . . ?
C41 N41 Cu1 127.6(5) . . ?
C53 N41 Cu1 114.6(5) . . ?
C52 N42 C54 117.4(6) . . ?
C52 N42 Cu1 129.8(5) . . ?
C54 N42 Cu1 112.7(4) . . ?
C45 N43 C46 115.1(8) . . ?
C47 N44 C48 115.5(8) . . ?
Cl31 C1 Cl32 21.1(12) . . ?
Cl31 C1 Cl2 94.0(16) . . ?
Cl32 C1 Cl2 114.8(10) . . ?
N11 C11 C12 108.6(7) . . ?
C11 C12 C13 105.7(7) . . ?
N12 C13 C12 110.2(7) . . ?
N12 C13 C14 121.5(6) . . ?
C12 C13 C14 128.3(7) . . ?
C15 C14 C19 118.7(8) . . ?
C15 C14 C13 120.4(8) . . ?
C19 C14 C13 120.8(7) . . ?
C14 C15 C16 121.0(10) . . ?
C17 C16 C15 118.9(10) . . ?
C18 C17 C16 120.5(10) . . ?
C19 C18 C17 120.7(10) . . ?
C18 C19 C14 120.2(8) . . ?
N21 C21 C22 110.4(7) . . ?
C21 C22 C23 104.5(7) . . ?
N22 C23 C22 108.4(7) . . ?
N22 C23 C24 123.3(6) . . ?
C22 C23 C24 127.9(6) . . ?
C25 C24 C29 120.1(7) . . ?
C25 C24 C23 119.4(7) . . ?
C29 C24 C23 120.5(7) . . ?
C24 C25 C26 121.1(9) . . ?
C27 C26 C25 117.6(10) . . ?
C28 C27 C26 121.2(9) . . ?
C27 C28 C29 121.6(9) . . ?
C28 C29 C24 118.4(8) . . ?
C32 C31 N31 110.1(7) . . ?
C31 C32 C33 105.8(7) . . ?
N32 C33 C32 109.1(7) . . ?
N32 C33 C34 122.5(6) . . ?
C32 C33 C34 128.4(7) . . ?
C39 C34 C35 120.2(7) . . ?
C39 C34 C33 121.1(7) . . ?
C35 C34 C33 118.7(7) . . ?
C36 C35 C34 119.1(9) . . ?
C35 C36 C37 121.3(10) . . ?
C36 C37 C38 119.2(9) . . ?
C39 C38 C37 120.6(9) . . ?
C38 C39 C34 119.5(8) . . ?
N41 C41 C42 122.4(8) . . ?
C43 C42 C41 119.6(8) . . ?
C42 C43 C44 119.7(7) . . ?
C53 C44 C43 117.3(8) . . ?
C53 C44 C45 118.9(7) . . ?
C43 C44 C45 123.8(7) . . ?
N43 C45 C48 121.3(7) . . ?
N43 C45 C44 118.5(7) . . ?
C48 C45 C44 120.2(7) . . ?
N43 C46 C47 123.6(8) . . ?
N44 C47 C46 122.3(8) . . ?
N44 C48 C45 122.2(7) . . ?
N44 C48 C49 116.8(7) . . ?
C45 C48 C49 121.0(7) . . ?
C50 C49 C54 118.6(7) . . ?
C50 C49 C48 124.5(7) . . ?
C54 C49 C48 116.8(6) . . ?
C51 C50 C49 119.6(7) . . ?
C50 C51 C52 120.1(7) . . ?
N42 C52 C51 122.6(7) . . ?
N41 C53 C44 123.1(7) . . ?
N41 C53 C54 115.6(6) . . ?
C44 C53 C54 121.2(7) . . ?
N42 C54 C49 121.7(6) . . ?
N42 C54 C53 116.4(6) . . ?
C49 C54 C53 121.8(6) . . ?
N11 B1 N31 110.4(6) . . ?
N11 B1 N21 109.6(7) . . ?
N31 B1 N21 105.1(6) . . ?

loop_
_geom_bond_atom_site_label_1
_geom_bond_atom_site_label_2
_geom_bond_distance
_geom_bond_site_symmetry_2
_geom_bond_publ_flag
Cu1 N22 2.004(6) . ?
Cu1 N41 2.016(5) . ?
Cu1 N32 2.032(6) . ?
Cu1 N42 2.042(6) . ?
Cu1 N12 2.189(6) . ?
Cl1 O1 1.390(7) . ?
Cl1 O3 1.395(8) . ?
Cl1 O4 1.410(8) . ?
Cl1 O2 1.423(7) . ?
Cl2 C1 1.89(2) . ?
Cl2 Cl31 2.31(2) . ?
Cl31 Cl32 0.723(19) . ?
Cl31 C1 1.21(2) . ?
Cl32 C1 1.71(2) . ?
N11 C11 1.352(10) . ?
N11 N12 1.380(8) . ?
N11 B1 1.491(12) . ?
N12 C13 1.355(9) . ?
N21 C21 1.352(10) . ?
N21 N22 1.357(7) . ?
N21 B1 1.575(11) . ?
N22 C23 1.350(9) . ?
N31 C31 1.347(9) . ?
N31 N32 1.368(8) . ?
N31 B1 1.524(11) . ?
N32 C33 1.341(9) . ?
N41 C41 1.315(10) . ?
N41 C53 1.366(10) . ?
N42 C52 1.334(9) . ?
N42 C54 1.379(8) . ?
N43 C45 1.342(10) . ?
N43 C46 1.343(11) . ?
N44 C47 1.315(11) . ?
N44 C48 1.361(10) . ?
C11 C12 1.377(12) . ?
C12 C13 1.390(10) . ?
C13 C14 1.452(11) . ?
C14 C15 1.380(11) . ?
C14 C19 1.400(11) . ?
C15 C16 1.394(13) . ?
C16 C17 1.383(16) . ?
C17 C18 1.370(15) . ?
C18 C19 1.368(12) . ?
C21 C22 1.363(12) . ?
C22 C23 1.433(10) . ?
C23 C24 1.464(10) . ?
C24 C25 1.363(11) . ?
C24 C29 1.397(10) . ?
C25 C26 1.388(12) . ?
C26 C27 1.385(15) . ?
C27 C28 1.347(15) . ?
C28 C29 1.363(12) . ?
C31 C32 1.337(11) . ?
C32 C33 1.391(10) . ?
C33 C34 1.479(10) . ?
C34 C39 1.385(10) . ?
C34 C35 1.391(10) . ?
C35 C36 1.364(13) . ?
C36 C37 1.371(14) . ?
C37 C38 1.387(14) . ?
C38 C39 1.367(12) . ?
C41 C42 1.392(12) . ?
C42 C43 1.356(13) . ?
C43 C44 1.394(12) . ?
C44 C53 1.381(10) . ?
C44 C45 1.435(11) . ?
C45 C48 1.397(11) . ?
C46 C47 1.373(13) . ?
C48 C49 1.463(10) . ?
C49 C50 1.375(10) . ?
C49 C54 1.394(10) . ?
C50 C51 1.355(11) . ?
C51 C52 1.378(11) . ?
C53 C54 1.422(10) . ?
